data_7710564
loop_
_publ_author_name
'Dunes&#x0326;, Gabriel'
'Soran, Albert'
'Silvestru, Cristian'

_publ_section_title
;
 Organopnictogen(III) bis(arylthiolates) containing NCN-aryl pincer
 ligands: from synthesis and characterization to reactivity
;
_journal_name_full 'Dalton Transactions'
_journal_paper_doi 10.1039/D2DT01436J
_journal_year 2022
_chemical_formula_moiety 'C24 H38 N4 O2 Sb2'
_chemical_formula_sum 'C24 H38 N4 O2 Sb2'
_chemical_formula_weight 658.08
_chemical_name_common DG116
_space_group_crystal_system monoclinic
_space_group_IT_number 14
_space_group_name_Hall '-P 2ybc'
_space_group_name_H-M_alt 'P 1 21/c 1'
_atom_sites_solution_hydrogens geom
_atom_sites_solution_primary dual
_atom_sites_solution_secondary difmap
_audit_update_record
;
2022-02-17 deposited with the CCDC.	2022-06-07 downloaded from the CCDC.
;
_cell_angle_alpha 90
_cell_angle_beta 100.3140(10)
_cell_angle_gamma 90
_cell_formula_units_Z 2
_cell_length_a 6.5175(2)
_cell_length_b 17.3278(4)
_cell_length_c 12.0941(3)
_cell_measurement_reflns_used 9948
_cell_measurement_temperature 100.(2)
_cell_measurement_theta_max 28.3116
_cell_measurement_theta_min 2.9083
_cell_volume 1343.76(6)
_computing_cell_refinement 'SAINT V8.38A (Bruker AXS Inc., 2017)'
_computing_data_collection 'Bruker APEX4 2021.10-0'
_computing_data_reduction 'SAINT V8.38A (Bruker AXS Inc., 2017)'
_computing_molecular_graphics 'shelXle (C.B. Huebschle, rev 1328)'
_computing_publication_material 'Bruker APEX4 2021.10-0'
_computing_structure_refinement 'SHELXL-2019/1 (Sheldrick, 2019)'
_computing_structure_solution 'SHELXT 2014/5 (Sheldrick, 2014)'
_diffrn_ambient_temperature 100.(2)
_diffrn_detector_area_resol_mean 7.3910
_diffrn_measured_fraction_theta_full 0.999
_diffrn_measured_fraction_theta_max 0.999
_diffrn_measurement_device_type 'Bruker D8 Venture'
_diffrn_measurement_method '\f and \w scans'
_diffrn_radiation_monochromator 'multilayer optics'
_diffrn_radiation_probe x-ray
_diffrn_radiation_type 'Mo K\a'
_diffrn_radiation_wavelength 0.71073
_diffrn_reflns_av_R_equivalents 0.0236
_diffrn_reflns_av_unetI/netI 0.0150
_diffrn_reflns_limit_h_max 8
_diffrn_reflns_limit_h_min -8
_diffrn_reflns_limit_k_max 23
_diffrn_reflns_limit_k_min -22
_diffrn_reflns_limit_l_max 16
_diffrn_reflns_limit_l_min -16
_diffrn_reflns_number 22683
_diffrn_reflns_theta_full 25.24
_diffrn_reflns_theta_max 28.28
_diffrn_reflns_theta_min 2.35
_diffrn_source 'Incoatec Mo--I\mS 3.0 microfocus source'
_diffrn_source_voltage 50
_exptl_absorpt_coefficient_mu 2.037
_exptl_absorpt_correction_T_max 0.86
_exptl_absorpt_correction_T_min 0.79
_exptl_absorpt_correction_type multi-scan
_exptl_absorpt_process_details
;
Krause, L., Herbst-Irmer, R., Sheldrick G.M. & Stalke D.,
J. Appl. Cryst. 48 (2015) 3-10
;
_exptl_crystal_colour 'clear colourless'
_exptl_crystal_density_diffrn 1.626
_exptl_crystal_density_method 'not measured'
_exptl_crystal_description block
_exptl_crystal_F_000 656
_exptl_crystal_size_max 0.121
_exptl_crystal_size_mid 0.108
_exptl_crystal_size_min 0.078
_refine_diff_density_max 0.315
_refine_diff_density_min -0.247
_refine_ls_extinction_method none
_refine_ls_goodness_of_fit_ref 1.068
_refine_ls_hydrogen_treatment constr
_refine_ls_matrix_type full
_refine_ls_number_parameters 152
_refine_ls_number_reflns 3333
_refine_ls_number_restraints 0
_refine_ls_restrained_S_all 1.068
_refine_ls_R_factor_all 0.0137
_refine_ls_R_factor_gt 0.0123
_refine_ls_shift/su_max 0.003
_refine_ls_shift/su_mean 0.000
_refine_ls_structure_factor_coef Fsqd
_refine_ls_weighting_details 'w=1/[\s^2^(Fo^2^)+(0.0071P)^2^+0.4838P] where P=(Fo^2^+2Fc^2^)/3'
_refine_ls_weighting_scheme calc
_refine_ls_wR_factor_gt 0.0262
_refine_ls_wR_factor_ref 0.0268
_reflns_Friedel_coverage 0.000
_reflns_number_gt 3157
_reflns_number_total 3333
_reflns_threshold_expression 'I > 2\s(I)'
_cod_data_source_file d2dt01436j2.cif
_cod_data_source_block 0123alb
_cod_depositor_comments
;
The following automatic conversions were performed:

data item '_exptl_absorpt_correction_type' value 'Multi-Scan' was
changed to 'multi-scan' in accordance with the
/home/data/users/saulius/crontab/automatic-downloads/rss-feeds/RSC/lib/dictionaries/cif_core.dic
dictionary named 'cif_core.dic' version 2.4.2 last updated on
2011-04-26.

Automatic conversion script
Id: cif_fix_values 7556 2019-12-06 15:28:31Z antanas 
;
_cod_database_code 7710564

loop_
_space_group_symop_operation_xyz
'x, y, z'
'-x, y+1/2, -z+1/2'
'-x, -y, -z'
'x, -y-1/2, z-1/2'

loop_
_atom_site_type_symbol
_atom_site_label
_atom_site_fract_x
_atom_site_fract_y
_atom_site_fract_z
_atom_site_U_iso_or_equiv
_atom_site_adp_type
_atom_site_calc_flag
_atom_site_refinement_flags_adp
_atom_site_refinement_flags_occupancy
_atom_site_refinement_flags_posn
_atom_site_occupancy
_atom_site_disorder_assembly
_atom_site_disorder_group
Sb Sb1 0.67446(2) 0.53613(2) 0.44520(2) 0.01258(3) Uani d . . . 1 . .
O O1 0.53455(13) 0.43402(5) 0.45744(7) 0.01647(17) Uani d . . . 1 . .
N N1 0.77089(15) 0.45232(6) 0.28020(8) 0.0153(2) Uani d . . . 1 . .
N N2 0.63503(15) 0.69672(6) 0.43001(8) 0.0165(2) Uani d . . . 1 . .
C C1 0.47876(17) 0.57009(7) 0.28817(9) 0.0132(2) Uani d . . . 1 . .
C C2 0.45165(17) 0.51924(7) 0.19703(10) 0.0138(2) Uani d . . . 1 . .
C C3 0.32147(18) 0.53864(7) 0.09588(10) 0.0174(2) Uani d . . . 1 . .
H H3 0.304324 0.503830 0.034221 0.021000 Uiso calc U . R 1 . .
C C4 0.2165(2) 0.60953(7) 0.08580(11) 0.0205(3) Uani d . . . 1 . .
H H4 0.124869 0.622418 0.018068 0.025000 Uiso calc U . R 1 . .
C C5 0.24747(19) 0.66124(7) 0.17608(10) 0.0188(2) Uani d . . . 1 . .
H H5 0.178304 0.709720 0.169074 0.023000 Uiso calc U . R 1 . .
C C6 0.37964(18) 0.64198(7) 0.27659(10) 0.0149(2) Uani d . . . 1 . .
C C7 0.56481(18) 0.44300(7) 0.20929(10) 0.0147(2) Uani d . . . 1 . .
H H7A 0.482536 0.404695 0.243621 0.018000 Uiso calc U . R 1 . .
H H7B 0.580922 0.423673 0.134285 0.018000 Uiso calc U . R 1 . .
C C8 0.91229(19) 0.49627(8) 0.22305(11) 0.0209(3) Uani d . . . 1 . .
H H8A 0.940492 0.466944 0.158124 0.031000 Uiso calc U . R 1 . .
H H8B 1.043421 0.505602 0.275124 0.031000 Uiso calc U . R 1 . .
H H8C 0.847793 0.545758 0.197584 0.031000 Uiso calc U . R 1 . .
C C9 0.8626(2) 0.37787(7) 0.31748(11) 0.0213(3) Uani d . . . 1 . .
H H9A 0.883695 0.347548 0.252033 0.032000 Uiso calc U . R 1 . .
H H9B 0.768722 0.349990 0.358334 0.032000 Uiso calc U . R 1 . .
H H9C 0.997111 0.386065 0.367131 0.032000 Uiso calc U . R 1 . .
C C10 0.41659(18) 0.69848(7) 0.37287(10) 0.0166(2) Uani d . . . 1 . .
H H10A 0.380673 0.751172 0.344142 0.020000 Uiso calc U . R 1 . .
H H10B 0.324876 0.685483 0.427183 0.020000 Uiso calc U . R 1 . .
C C11 0.7744(2) 0.72880(8) 0.35971(12) 0.0239(3) Uani d . . . 1 . .
H H11A 0.756139 0.700680 0.288312 0.036000 Uiso calc U . R 1 . .
H H11B 0.919254 0.723812 0.398559 0.036000 Uiso calc U . R 1 . .
H H11C 0.741408 0.783445 0.345087 0.036000 Uiso calc U . R 1 . .
C C12 0.6599(2) 0.73716(7) 0.53766(11) 0.0224(3) Uani d . . . 1 . .
H H12A 0.616624 0.791069 0.524856 0.034000 Uiso calc U . R 1 . .
H H12B 0.806476 0.735270 0.574579 0.034000 Uiso calc U . R 1 . .
H H12C 0.573245 0.712259 0.585715 0.034000 Uiso calc U . R 1 . .

loop_
_atom_site_aniso_label
_atom_site_aniso_U_11
_atom_site_aniso_U_22
_atom_site_aniso_U_33
_atom_site_aniso_U_12
_atom_site_aniso_U_13
_atom_site_aniso_U_23
Sb1 0.01539(4) 0.01175(4) 0.00978(4) 0.00054(3) -0.00002(3) -0.00035(3)
O1 0.0259(4) 0.0114(4) 0.0133(4) -0.0001(3) 0.0068(3) -0.0005(3)
N1 0.0141(5) 0.0158(5) 0.0153(5) -0.0011(4) 0.0010(4) -0.0017(4)
N2 0.0163(5) 0.0151(5) 0.0172(5) -0.0001(4) 0.0006(4) 0.0001(4)
C1 0.0128(5) 0.0151(5) 0.0119(5) -0.0024(4) 0.0028(4) 0.0021(4)
C2 0.0128(5) 0.0180(6) 0.0107(5) -0.0030(4) 0.0023(4) 0.0019(4)
C3 0.0181(6) 0.0214(6) 0.0124(5) -0.0019(5) 0.0018(4) 0.0007(5)
C4 0.0207(6) 0.0243(6) 0.0147(6) 0.0010(5) -0.0019(5) 0.0035(5)
C5 0.0194(6) 0.0180(6) 0.0177(6) 0.0009(5) -0.0001(5) 0.0026(5)
C6 0.0139(5) 0.0162(6) 0.0140(5) -0.0013(4) 0.0011(4) 0.0029(4)
C7 0.0154(5) 0.0171(5) 0.0117(5) -0.0033(4) 0.0023(4) -0.0027(4)
C8 0.0155(6) 0.0262(7) 0.0220(6) -0.0049(5) 0.0061(5) -0.0045(5)
C9 0.0216(6) 0.0180(6) 0.0223(6) 0.0040(5) -0.0014(5) -0.0052(5)
C10 0.0160(5) 0.0135(5) 0.0195(6) 0.0014(4) 0.0006(5) 0.0009(5)
C11 0.0214(6) 0.0221(6) 0.0286(7) -0.0049(5) 0.0057(5) 0.0018(5)
C12 0.0247(6) 0.0182(6) 0.0220(6) 0.0012(5) -0.0018(5) -0.0053(5)

loop_
_atom_type_symbol
_atom_type_description
_atom_type_scat_dispersion_real
_atom_type_scat_dispersion_imag
_atom_type_scat_source
C C 0.0033 0.0016 'International Tables Vol C Tables 4.2.6.8 and 6.1.1.4'
H H 0.0000 0.0000 'International Tables Vol C Tables 4.2.6.8 and 6.1.1.4'
N N 0.0061 0.0033 'International Tables Vol C Tables 4.2.6.8 and 6.1.1.4'
Sb Sb -0.5866 1.5461 'International Tables Vol C Tables 4.2.6.8 and 6.1.1.4'
O O 0.0106 0.0060 'International Tables Vol C Tables 4.2.6.8 and 6.1.1.4'

loop_
_geom_angle_atom_site_label_1
_geom_angle_atom_site_label_2
_geom_angle_atom_site_label_3
_geom_angle_site_symmetry_1
_geom_angle_site_symmetry_3
_geom_angle
_geom_angle_publ_flag
O1 Sb1 O1 . 3_666 79.64(3) ?
O1 Sb1 C1 . . 95.74(4) ?
O1 Sb1 C1 3_666 . 95.08(4) ?
O1 Sb1 Sb1 . 3_666 39.97(2) ?
O1 Sb1 Sb1 3_666 3_666 39.67(2) ?
C1 Sb1 Sb1 . 3_666 97.05(3) ?
Sb1 O1 Sb1 . 3_666 100.36(3) ?
C9 N1 C8 . . 110.41(10) ?
C9 N1 C7 . . 111.40(9) ?
C8 N1 C7 . . 111.70(9) ?
C11 N2 C12 . . 110.77(10) ?
C11 N2 C10 . . 111.72(10) ?
C12 N2 C10 . . 110.67(9) ?
C2 C1 C6 . . 119.45(11) ?
C2 C1 Sb1 . . 119.38(8) ?
C6 C1 Sb1 . . 121.16(8) ?
C1 C2 C3 . . 120.63(11) ?
C1 C2 C7 . . 118.98(10) ?
C3 C2 C7 . . 120.39(11) ?
C2 C3 C4 . . 119.80(11) ?
C2 C3 H3 . . 120.100000 ?
C4 C3 H3 . . 120.100000 ?
C5 C4 C3 . . 119.60(11) ?
C5 C4 H4 . . 120.200000 ?
C3 C4 H4 . . 120.200000 ?
C6 C5 C4 . . 120.39(11) ?
C6 C5 H5 . . 119.800000 ?
C4 C5 H5 . . 119.800000 ?
C1 C6 C5 . . 120.07(11) ?
C1 C6 C10 . . 119.61(10) ?
C5 C6 C10 . . 120.32(11) ?
N1 C7 C2 . . 109.97(9) ?
N1 C7 H7A . . 109.700000 ?
C2 C7 H7A . . 109.700000 ?
N1 C7 H7B . . 109.700000 ?
C2 C7 H7B . . 109.700000 ?
H7A C7 H7B . . 108.200000 ?
N1 C8 H8A . . 109.500000 ?
N1 C8 H8B . . 109.500000 ?
H8A C8 H8B . . 109.500000 ?
N1 C8 H8C . . 109.500000 ?
H8A C8 H8C . . 109.500000 ?
H8B C8 H8C . . 109.500000 ?
N1 C9 H9A . . 109.500000 ?
N1 C9 H9B . . 109.500000 ?
H9A C9 H9B . . 109.500000 ?
N1 C9 H9C . . 109.500000 ?
H9A C9 H9C . . 109.500000 ?
H9B C9 H9C . . 109.500000 ?
N2 C10 C6 . . 110.96(9) ?
N2 C10 H10A . . 109.400000 ?
C6 C10 H10A . . 109.400000 ?
N2 C10 H10B . . 109.400000 ?
C6 C10 H10B . . 109.400000 ?
H10A C10 H10B . . 108.000000 ?
N2 C11 H11A . . 109.500000 ?
N2 C11 H11B . . 109.500000 ?
H11A C11 H11B . . 109.500000 ?
N2 C11 H11C . . 109.500000 ?
H11A C11 H11C . . 109.500000 ?
H11B C11 H11C . . 109.500000 ?
N2 C12 H12A . . 109.500000 ?
N2 C12 H12B . . 109.500000 ?
H12A C12 H12B . . 109.500000 ?
N2 C12 H12C . . 109.500000 ?
H12A C12 H12C . . 109.500000 ?
H12B C12 H12C . . 109.500000 ?

loop_
_geom_bond_atom_site_label_1
_geom_bond_atom_site_label_2
_geom_bond_site_symmetry_2
_geom_bond_distance
_geom_bond_publ_flag
Sb1 O1 . 2.0081(8) ?
Sb1 O1 3_666 2.0208(8) ?
Sb1 C1 . 2.1708(11) ?
Sb1 Sb1 3_666 3.09447(16) ?
N1 C9 . 1.4590(15) ?
N1 C8 . 1.4612(15) ?
N1 C7 . 1.4673(14) ?
N2 C11 . 1.4609(16) ?
N2 C12 . 1.4618(16) ?
N2 C10 . 1.4673(15) ?
C1 C2 . 1.3974(16) ?
C1 C6 . 1.3986(16) ?
C2 C3 . 1.3992(16) ?
C2 C7 . 1.5074(16) ?
C3 C4 . 1.4007(18) ?
C3 H3 . 0.950000 ?
C4 C5 . 1.3988(18) ?
C4 H4 . 0.950000 ?
C5 C6 . 1.3986(16) ?
C5 H5 . 0.950000 ?
C6 C10 . 1.5072(16) ?
C7 H7A . 0.990000 ?
C7 H7B . 0.990000 ?
C8 H8A . 0.980000 ?
C8 H8B . 0.980000 ?
C8 H8C . 0.980000 ?
C9 H9A . 0.980000 ?
C9 H9B . 0.980000 ?
C9 H9C . 0.980000 ?
C10 H10A . 0.990000 ?
C10 H10B . 0.990000 ?
C11 H11A . 0.980000 ?
C11 H11B . 0.980000 ?
C11 H11C . 0.980000 ?
C12 H12A . 0.980000 ?
C12 H12B . 0.980000 ?
C12 H12C . 0.980000 ?

loop_
_geom_torsion_atom_site_label_1
_geom_torsion_atom_site_label_2
_geom_torsion_atom_site_label_3
_geom_torsion_atom_site_label_4
_geom_torsion_site_symmetry_1
_geom_torsion_site_symmetry_2
_geom_torsion_site_symmetry_3
_geom_torsion_site_symmetry_4
_geom_torsion
_geom_torsion_publ_flag
C6 C1 C2 C3 . . . . -2.01(16) ?
Sb1 C1 C2 C3 . . . . 178.08(8) ?
C6 C1 C2 C7 . . . . 178.03(10) ?
Sb1 C1 C2 C7 . . . . -1.88(14) ?
C1 C2 C3 C4 . . . . -0.25(17) ?
C7 C2 C3 C4 . . . . 179.71(11) ?
C2 C3 C4 C5 . . . . 1.77(18) ?
C3 C4 C5 C6 . . . . -1.04(18) ?
C2 C1 C6 C5 . . . . 2.74(16) ?
Sb1 C1 C6 C5 . . . . -177.35(8) ?
C2 C1 C6 C10 . . . . -177.11(10) ?
Sb1 C1 C6 C10 . . . . 2.80(14) ?
C4 C5 C6 C1 . . . . -1.23(18) ?
C4 C5 C6 C10 . . . . 178.62(11) ?
C9 N1 C7 C2 . . . . 165.45(10) ?
C8 N1 C7 C2 . . . . -70.55(12) ?
C1 C2 C7 N1 . . . . -35.53(14) ?
C3 C2 C7 N1 . . . . 144.51(10) ?
C11 N2 C10 C6 . . . . 69.43(12) ?
C12 N2 C10 C6 . . . . -166.63(10) ?
C1 C6 C10 N2 . . . . 38.64(14) ?
C5 C6 C10 N2 . . . . -141.22(11) ?
